data_7156155
loop_
_publ_author_name
'K, Nagarjuna Reddy'
'U, Subhadra'
'B, Sridhar'
'B V, Subba Reddy'

_publ_section_title
;
 Ru(ii)-Catalyzed spirocyclization of aryl N-sulfonyl ketimines with aryl
 isocyanates through an aromatic C-H bond activation.
;
_journal_issue 14
_journal_name_full 'Organic &amp; biomolecular chemistry'
_journal_page_first 2522
_journal_page_last 2526
_journal_paper_doi 10.1039/C7OB03198J
_journal_volume 16
_journal_year 2018
_chemical_absolute_configuration rmad
_chemical_formula_moiety 'C21 H15 N3 O6 S'
_chemical_formula_sum 'C21 H15 N3 O6 S'
_chemical_formula_weight 437.42
_space_group_crystal_system monoclinic
_space_group_IT_number 4
_space_group_name_Hall 'P 2yb'
_space_group_name_H-M_alt 'P 1 21 1'
_symmetry_space_group_name_Hall 'P 2yb'
_symmetry_space_group_name_H-M 'P 1 21 1'
_atom_sites_solution_hydrogens mixed
_audit_creation_method SHELXL-2014/7
_audit_update_record
;
2017-10-09 deposited with the CCDC.
2018-03-13 downloaded from the CCDC.
;
_cell_angle_alpha 90
_cell_angle_beta 106.2970(4)
_cell_angle_gamma 90
_cell_formula_units_Z 2
_cell_length_a 8.26140(10)
_cell_length_b 11.3690(2)
_cell_length_c 10.8661(2)
_cell_measurement_reflns_used 9562
_cell_measurement_temperature 294(2)
_cell_measurement_theta_max 30.53
_cell_measurement_theta_min 2.65
_cell_volume 979.58(3)
_computing_cell_refinement '<i>SAINT</i> (Bruker, 2016)'
_computing_data_collection '<i>APEX3</i> (Bruker, 2016)'
_computing_data_reduction 'Bruker SAINT'
_computing_molecular_graphics 'Bruker SHELXTL'
_computing_publication_material 'Bruker SHELXTL'
_computing_structure_refinement '<i>SHELXL2014</i> (Sheldrick, 2015)'
_computing_structure_solution '<i>SHELXT</i> (Sheldrick, 2015)'
_diffrn_ambient_temperature 294(2)
_diffrn_measured_fraction_theta_full 0.999
_diffrn_measured_fraction_theta_max 0.997
_diffrn_measurement_device_type 'Bruker D8 QUEST PHOTON-100'
_diffrn_measurement_method '\w and \f'
_diffrn_radiation_type MoK\a
_diffrn_radiation_wavelength 0.71073
_diffrn_reflns_av_R_equivalents 0.0350
_diffrn_reflns_av_unetI/netI 0.0283
_diffrn_reflns_Laue_measured_fraction_full 0.999
_diffrn_reflns_Laue_measured_fraction_max 0.997
_diffrn_reflns_limit_h_max 11
_diffrn_reflns_limit_h_min -10
_diffrn_reflns_limit_k_max 16
_diffrn_reflns_limit_k_min -16
_diffrn_reflns_limit_l_max 15
_diffrn_reflns_limit_l_min -15
_diffrn_reflns_number 28348
_diffrn_reflns_point_group_measured_fraction_full 0.999
_diffrn_reflns_point_group_measured_fraction_max 0.995
_diffrn_reflns_theta_full 25.242
_diffrn_reflns_theta_max 30.570
_diffrn_reflns_theta_min 2.569
_exptl_absorpt_coefficient_mu 0.212
_exptl_absorpt_correction_T_max 0.7461
_exptl_absorpt_correction_T_min 0.6971
_exptl_absorpt_correction_type multi-scan
_exptl_absorpt_process_details 'SADABS, Bruker, 2016'
_exptl_crystal_colour colorless
_exptl_crystal_density_diffrn 1.483
_exptl_crystal_description needle
_exptl_crystal_F_000 452
_exptl_crystal_size_max 0.320
_exptl_crystal_size_mid 0.120
_exptl_crystal_size_min 0.090
_refine_diff_density_max 0.528
_refine_diff_density_min -0.345
_refine_diff_density_rms 0.058
_refine_ls_abs_structure_details
;
 Flack x determined using 2540 quotients [(I+)-(I-)]/[(I+)+(I-)]
 (Parsons, Flack and Wagner, Acta Cryst. B69 (2013) 249-259).
;
_refine_ls_abs_structure_Flack -0.002(16)
_refine_ls_extinction_method none
_refine_ls_goodness_of_fit_ref 1.058
_refine_ls_hydrogen_treatment mixed
_refine_ls_matrix_type full
_refine_ls_number_parameters 285
_refine_ls_number_reflns 5995
_refine_ls_number_restraints 1
_refine_ls_restrained_S_all 1.058
_refine_ls_R_factor_all 0.0391
_refine_ls_R_factor_gt 0.0363
_refine_ls_shift/su_max 0.000
_refine_ls_shift/su_mean 0.000
_refine_ls_structure_factor_coef Fsqd
_refine_ls_weighting_details 'w=1/[\s^2^(Fo^2^)+(0.0619P)^2^+0.1447P] where P=(Fo^2^+2Fc^2^)/3'
_refine_ls_weighting_scheme calc
_refine_ls_wR_factor_gt 0.0990
_refine_ls_wR_factor_ref 0.1015
_reflns_Friedel_coverage 0.909
_reflns_Friedel_fraction_full 0.998
_reflns_Friedel_fraction_max 0.993
_reflns_number_gt 5670
_reflns_number_total 5995
_reflns_threshold_expression 'I > 2\s(I)'
_cod_data_source_file c7ob03198j2.cif
_cod_data_source_block KA238_0m
_cod_depositor_comments 'Adding full bibliography for 7156155.cif.'
_cod_database_code 7156155
_shelx_shelxl_version_number 2014/7
_shelx_space_group_comment
;
The symmetry employed for this shelxl refinement is uniquely defined
by the following loop, which should always be used as a source of
symmetry information in preference to the above space-group names.
They are only intended as comments.
;
_shelx_estimated_absorpt_t_min 0.935
_shelx_estimated_absorpt_t_max 0.981

loop_
_space_group_symop_operation_xyz
'x, y, z'
'-x, y+1/2, -z'

loop_
_atom_site_label
_atom_site_type_symbol
_atom_site_fract_x
_atom_site_fract_y
_atom_site_fract_z
_atom_site_U_iso_or_equiv
_atom_site_adp_type
_atom_site_occupancy
_atom_site_site_symmetry_order
_atom_site_calc_flag
_atom_site_refinement_flags_posn
_atom_site_refinement_flags_adp
C1 C 0.2334(2) 0.61513(16) 0.44070(17) 0.0215(3) Uani 1 1 d . .
C2 C 0.4077(2) 0.60884(17) 0.42002(19) 0.0246(3) Uani 1 1 d . .
C3 C 0.5398(3) 0.5395(2) 0.4888(3) 0.0359(5) Uani 1 1 d . .
H3 H 0.5272 0.4901 0.5538 0.043 Uiso 1 1 calc R U
C4 C 0.6920(3) 0.5456(2) 0.4581(3) 0.0491(7) Uani 1 1 d . .
H4 H 0.7826 0.5004 0.5041 0.059 Uiso 1 1 calc R U
C5 C 0.7117(3) 0.6177(3) 0.3604(3) 0.0533(7) Uani 1 1 d . .
H5 H 0.8144 0.6189 0.3410 0.064 Uiso 1 1 calc R U
C6 C 0.5810(3) 0.6878(3) 0.2917(3) 0.0467(6) Uani 1 1 d . .
H6 H 0.5933 0.7367 0.2263 0.056 Uiso 1 1 calc R U
C7 C 0.4294(3) 0.6821(2) 0.3245(2) 0.0296(4) Uani 1 1 d . .
C8 C 0.1206(2) 0.46013(18) 0.54053(19) 0.0267(4) Uani 1 1 d . .
C9 C 0.1731(3) 0.5566(2) 0.63352(19) 0.0302(4) Uani 1 1 d . .
C10 C 0.2402(3) 0.64645(17) 0.57735(18) 0.0262(4) Uani 1 1 d . .
C11 C 0.1686(4) 0.5671(3) 0.7599(2) 0.0451(6) Uani 1 1 d . .
H11 H 0.1206 0.5084 0.7980 0.054 Uiso 1 1 calc R U
C12 C 0.2375(4) 0.6674(3) 0.8283(2) 0.0493(7) Uani 1 1 d . .
H12 H 0.2362 0.6756 0.9132 0.059 Uiso 1 1 calc R U
C13 C 0.3084(4) 0.7558(3) 0.7711(2) 0.0435(5) Uani 1 1 d . .
C14 C 0.3098(3) 0.7461(2) 0.6432(2) 0.0360(4) Uani 1 1 d . .
H14 H 0.3560 0.8049 0.6040 0.043 Uiso 1 1 calc R U
C15 C 0.3948(5) 0.8749(4) 0.9590(3) 0.0623(9) Uani 1 1 d . .
H15A H 0.2841 0.8772 0.9710 0.093 Uiso 1 1 calc R U
H15B H 0.4515 0.9480 0.9866 0.093 Uiso 1 1 calc R U
H15C H 0.4580 0.8116 1.0085 0.093 Uiso 1 1 calc R U
C16 C 0.1493(2) 0.42191(17) 0.32223(18) 0.0246(3) Uani 1 1 d . .
C17 C 0.0761(3) 0.4614(2) 0.1982(2) 0.0341(4) Uani 1 1 d . .
H17 H 0.0170 0.5321 0.1847 0.041 Uiso 1 1 calc R U
C18 C 0.0910(3) 0.3955(2) 0.0942(2) 0.0390(5) Uani 1 1 d . .
H18 H 0.0474 0.4231 0.0109 0.047 Uiso 1 1 calc R U
C19 C 0.1717(3) 0.2885(2) 0.1175(2) 0.0391(5) Uani 1 1 d . .
C20 C 0.2343(4) 0.2431(3) 0.2400(3) 0.0463(6) Uani 1 1 d . .
H20 H 0.2814 0.1682 0.2526 0.056 Uiso 1 1 calc R U
C21 C 0.2252(3) 0.3115(2) 0.3435(2) 0.0380(5) Uani 1 1 d . .
H21 H 0.2697 0.2838 0.4267 0.046 Uiso 1 1 calc R U
N1 N 0.1387(2) 0.70055(15) 0.34757(16) 0.0250(3) Uani 1 1 d . .
H1N H 0.075(4) 0.754(3) 0.372(3) 0.044(8) Uiso 1 1 d . .
N2 N 0.1519(2) 0.49714(14) 0.42782(15) 0.0236(3) Uani 1 1 d . .
N3 N 0.1948(3) 0.2212(3) 0.0085(3) 0.0609(8) Uani 1 1 d . .
O1 O 0.2563(3) 0.88262(17) 0.2706(2) 0.0507(5) Uani 1 1 d . .
O2 O 0.1771(2) 0.7172(2) 0.12314(16) 0.0451(5) Uani 1 1 d . .
O3 O 0.1863(3) 0.2730(3) -0.0916(2) 0.0745(9) Uani 1 1 d . .
O4 O 0.2191(6) 0.1162(4) 0.0231(4) 0.1142(15) Uani 1 1 d . .
O5 O 0.0605(2) 0.36408(16) 0.55388(19) 0.0406(4) Uani 1 1 d . .
O6 O 0.3815(4) 0.8571(2) 0.8286(2) 0.0664(7) Uani 1 1 d . .
S1 S 0.24265(6) 0.75774(5) 0.25241(4) 0.02872(12) Uani 1 1 d . .

loop_
_atom_site_aniso_label
_atom_site_aniso_U_11
_atom_site_aniso_U_22
_atom_site_aniso_U_33
_atom_site_aniso_U_23
_atom_site_aniso_U_13
_atom_site_aniso_U_12
C1 0.0230(7) 0.0207(7) 0.0222(7) 0.0010(6) 0.0087(6) 0.0012(6)
C2 0.0212(7) 0.0240(8) 0.0297(9) -0.0033(7) 0.0087(6) -0.0009(6)
C3 0.0267(9) 0.0276(9) 0.0505(13) -0.0006(9) 0.0057(9) 0.0039(7)
C4 0.0230(10) 0.0412(13) 0.081(2) -0.0113(13) 0.0110(11) 0.0038(9)
C5 0.0263(10) 0.0644(18) 0.076(2) -0.0147(15) 0.0249(12) -0.0044(11)
C6 0.0342(11) 0.0618(16) 0.0526(14) -0.0043(12) 0.0261(11) -0.0099(11)
C7 0.0261(8) 0.0355(10) 0.0303(9) -0.0021(7) 0.0129(7) -0.0033(7)
C8 0.0249(8) 0.0298(9) 0.0290(9) 0.0029(7) 0.0137(7) -0.0010(7)
C9 0.0338(10) 0.0355(10) 0.0245(8) 0.0012(7) 0.0138(7) 0.0006(8)
C10 0.0284(9) 0.0277(9) 0.0238(8) -0.0017(7) 0.0095(7) 0.0032(7)
C11 0.0559(15) 0.0568(15) 0.0303(10) -0.0004(10) 0.0247(10) -0.0040(12)
C12 0.0624(16) 0.0635(17) 0.0267(11) -0.0071(11) 0.0203(11) 0.0019(13)
C13 0.0523(13) 0.0467(12) 0.0317(10) -0.0122(11) 0.0121(9) 0.0026(13)
C14 0.0467(11) 0.0297(10) 0.0326(10) -0.0070(8) 0.0128(8) -0.0027(9)
C15 0.075(2) 0.070(2) 0.0409(15) -0.0210(15) 0.0144(14) 0.0028(18)
C16 0.0247(8) 0.0235(8) 0.0263(8) -0.0028(6) 0.0082(7) -0.0027(6)
C17 0.0442(12) 0.0272(9) 0.0284(9) -0.0028(7) 0.0062(8) 0.0018(8)
C18 0.0505(13) 0.0383(11) 0.0276(10) -0.0057(8) 0.0100(9) -0.0044(10)
C19 0.0354(11) 0.0440(12) 0.0383(11) -0.0187(9) 0.0107(9) -0.0025(9)
C20 0.0500(14) 0.0375(14) 0.0470(13) -0.0109(10) 0.0063(11) 0.0130(11)
C21 0.0460(12) 0.0309(10) 0.0339(11) -0.0028(8) 0.0061(9) 0.0106(9)
N1 0.0275(7) 0.0251(7) 0.0252(7) 0.0046(6) 0.0121(6) 0.0061(6)
N2 0.0267(7) 0.0223(6) 0.0237(7) -0.0008(5) 0.0102(6) -0.0026(6)
N3 0.0485(13) 0.0766(19) 0.0545(15) -0.0377(14) 0.0092(11) 0.0063(12)
O1 0.0659(13) 0.0281(9) 0.0582(12) 0.0092(8) 0.0177(10) -0.0051(8)
O2 0.0453(9) 0.0671(13) 0.0233(7) 0.0027(7) 0.0101(7) -0.0054(9)
O3 0.0701(15) 0.113(2) 0.0495(12) -0.0315(15) 0.0324(11) -0.0126(16)
O4 0.157(4) 0.086(2) 0.082(2) -0.0463(18) 0.005(2) 0.055(2)
O5 0.0440(9) 0.0355(8) 0.0497(10) 0.0071(7) 0.0252(8) -0.0093(7)
O6 0.098(2) 0.0618(14) 0.0419(11) -0.0173(10) 0.0246(12) -0.0204(13)
S1 0.0326(2) 0.0297(2) 0.0251(2) 0.00535(17) 0.01011(16) -0.00258(18)

loop_
_atom_type_symbol
_atom_type_description
_atom_type_scat_dispersion_real
_atom_type_scat_dispersion_imag
_atom_type_scat_source
C C 0.0033 0.0016 'International Tables Vol C Tables 4.2.6.8 and 6.1.1.4'
H H 0.0000 0.0000 'International Tables Vol C Tables 4.2.6.8 and 6.1.1.4'
N N 0.0061 0.0033 'International Tables Vol C Tables 4.2.6.8 and 6.1.1.4'
O O 0.0106 0.0060 'International Tables Vol C Tables 4.2.6.8 and 6.1.1.4'
S S 0.1246 0.1234 'International Tables Vol C Tables 4.2.6.8 and 6.1.1.4'

loop_
_geom_angle_atom_site_label_1
_geom_angle_atom_site_label_2
_geom_angle_atom_site_label_3
_geom_angle
N1 C1 N2 113.15(15)
N1 C1 C10 112.86(15)
N2 C1 C10 101.26(14)
N1 C1 C2 105.91(15)
N2 C1 C2 111.47(15)
C10 C1 C2 112.37(16)
C7 C2 C3 120.09(19)
C7 C2 C1 114.23(17)
C3 C2 C1 125.67(19)
C2 C3 C4 118.1(2)
C2 C3 H3 121.0
C4 C3 H3 121.0
C5 C4 C3 121.5(2)
C5 C4 H4 119.3
C3 C4 H4 119.3
C6 C5 C4 120.9(2)
C6 C5 H5 119.6
C4 C5 H5 119.6
C5 C6 C7 117.1(3)
C5 C6 H6 121.4
C7 C6 H6 121.4
C2 C7 C6 122.3(2)
C2 C7 S1 110.47(14)
C6 C7 S1 127.2(2)
O5 C8 N2 123.9(2)
O5 C8 C9 129.35(19)
N2 C8 C9 106.77(16)
C10 C9 C11 119.9(2)
C10 C9 C8 108.95(17)
C11 C9 C8 131.2(2)
C14 C10 C9 122.65(19)
C14 C10 C1 126.77(19)
C9 C10 C1 110.50(17)
C9 C11 C12 118.5(2)
C9 C11 H11 120.7
C12 C11 H11 120.7
C11 C12 C13 120.8(2)
C11 C12 H12 119.6
C13 C12 H12 119.6
O6 C13 C12 126.2(2)
O6 C13 C14 113.3(3)
C12 C13 C14 120.6(3)
C10 C14 C13 117.5(2)
C10 C14 H14 121.2
C13 C14 H14 121.2
O6 C15 H15A 109.5
O6 C15 H15B 109.5
H15A C15 H15B 109.5
O6 C15 H15C 109.5
H15A C15 H15C 109.5
H15B C15 H15C 109.5
C17 C16 C21 120.36(19)
C17 C16 N2 119.42(18)
C21 C16 N2 120.18(18)
C16 C17 C18 120.1(2)
C16 C17 H17 119.9
C18 C17 H17 119.9
C19 C18 C17 118.4(2)
C19 C18 H18 120.8
C17 C18 H18 120.8
C18 C19 C20 122.5(2)
C18 C19 N3 118.6(3)
C20 C19 N3 118.9(2)
C19 C20 C21 118.7(2)
C19 C20 H20 120.7
C21 C20 H20 120.7
C20 C21 C16 119.7(2)
C20 C21 H21 120.1
C16 C21 H21 120.1
C1 N1 S1 115.08(13)
C1 N1 H1N 120(2)
S1 N1 H1N 112(2)
C8 N2 C16 124.35(17)
C8 N2 C1 112.44(15)
C16 N2 C1 121.31(15)
O4 N3 O3 123.8(3)
O4 N3 C19 117.5(3)
O3 N3 C19 118.6(3)
C13 O6 C15 118.8(3)
O2 S1 O1 116.59(13)
O2 S1 N1 111.55(10)
O1 S1 N1 109.76(11)
O2 S1 C7 108.94(12)
O1 S1 C7 113.57(12)
N1 S1 C7 94.25(9)

loop_
_geom_bond_atom_site_label_1
_geom_bond_atom_site_label_2
_geom_bond_distance
C1 N1 1.461(2)
C1 N2 1.490(2)
C1 C10 1.513(3)
C1 C2 1.520(2)
C2 C7 1.381(3)
C2 C3 1.383(3)
C3 C4 1.390(4)
C3 H3 0.9300
C4 C5 1.386(5)
C4 H4 0.9300
C5 C6 1.381(5)
C5 H5 0.9300
C6 C7 1.397(3)
C6 H6 0.9300
C7 S1 1.748(2)
C8 O5 1.225(3)
C8 N2 1.386(2)
C8 C9 1.471(3)
C9 C10 1.383(3)
C9 C11 1.389(3)
C10 C14 1.377(3)
C11 C12 1.393(4)
C11 H11 0.9300
C12 C13 1.394(5)
C12 H12 0.9300
C13 O6 1.367(4)
C13 C14 1.397(3)
C14 H14 0.9300
C15 O6 1.405(4)
C15 H15A 0.9600
C15 H15B 0.9600
C15 H15C 0.9600
C16 C17 1.388(3)
C16 C21 1.394(3)
C16 N2 1.426(2)
C17 C18 1.390(3)
C17 H17 0.9300
C18 C19 1.377(4)
C18 H18 0.9300
C19 C20 1.385(4)
C19 N3 1.467(3)
C20 C21 1.386(3)
C20 H20 0.9300
C21 H21 0.9300
N1 S1 1.6515(17)
N1 H1N 0.89(4)
N3 O4 1.213(5)
N3 O3 1.222(5)
O1 S1 1.434(2)
O2 S1 1.4325(18)

loop_
_geom_hbond_atom_site_label_D
_geom_hbond_atom_site_label_H
_geom_hbond_atom_site_label_A
_geom_hbond_distance_DH
_geom_hbond_distance_HA
_geom_hbond_distance_DA
_geom_hbond_angle_DHA
_geom_hbond_site_symmetry_A
N1 H1N O5 0.89(4) 2.00(4) 2.881(2) 173(3) 2_556

loop_
_geom_torsion_atom_site_label_1
_geom_torsion_atom_site_label_2
_geom_torsion_atom_site_label_3
_geom_torsion_atom_site_label_4
_geom_torsion
N1 C1 C2 C7 0.4(2)
N2 C1 C2 C7 123.85(18)
C10 C1 C2 C7 -123.27(19)
N1 C1 C2 C3 179.2(2)
N2 C1 C2 C3 -57.3(3)
C10 C1 C2 C3 55.6(3)
C7 C2 C3 C4 -0.4(3)
C1 C2 C3 C4 -179.2(2)
C2 C3 C4 C5 -0.8(4)
C3 C4 C5 C6 1.2(5)
C4 C5 C6 C7 -0.3(4)
C3 C2 C7 C6 1.3(3)
C1 C2 C7 C6 -179.7(2)
C3 C2 C7 S1 179.27(17)
C1 C2 C7 S1 -1.8(2)
C5 C6 C7 C2 -0.9(4)
C5 C6 C7 S1 -178.5(2)
O5 C8 C9 C10 177.6(2)
N2 C8 C9 C10 -2.4(2)
O5 C8 C9 C11 -0.6(4)
N2 C8 C9 C11 179.4(3)
C11 C9 C10 C14 2.5(3)
C8 C9 C10 C14 -176.0(2)
C11 C9 C10 C1 179.4(2)
C8 C9 C10 C1 0.9(2)
N1 C1 C10 C14 -61.2(3)
N2 C1 C10 C14 177.5(2)
C2 C1 C10 C14 58.5(3)
N1 C1 C10 C9 122.01(19)
N2 C1 C10 C9 0.7(2)
C2 C1 C10 C9 -118.30(19)
C10 C9 C11 C12 -2.0(4)
C8 C9 C11 C12 176.0(3)
C9 C11 C12 C13 0.4(5)
C11 C12 C13 O6 -179.1(3)
C11 C12 C13 C14 0.9(5)
C9 C10 C14 C13 -1.1(4)
C1 C10 C14 C13 -177.6(2)
O6 C13 C14 C10 179.5(2)
C12 C13 C14 C10 -0.5(4)
C21 C16 C17 C18 -5.6(4)
N2 C16 C17 C18 171.9(2)
C16 C17 C18 C19 3.3(4)
C17 C18 C19 C20 1.7(4)
C17 C18 C19 N3 -177.2(2)
C18 C19 C20 C21 -4.4(4)
N3 C19 C20 C21 174.5(3)
C19 C20 C21 C16 2.0(4)
C17 C16 C21 C20 2.9(4)
N2 C16 C21 C20 -174.7(2)
N2 C1 N1 S1 -121.07(14)
C10 C1 N1 S1 124.67(15)
C2 C1 N1 S1 1.33(19)
O5 C8 N2 C16 -12.6(3)
C9 C8 N2 C16 167.37(18)
O5 C8 N2 C1 -177.03(19)
C9 C8 N2 C1 2.9(2)
C17 C16 N2 C8 138.7(2)
C21 C16 N2 C8 -43.7(3)
C17 C16 N2 C1 -58.1(3)
C21 C16 N2 C1 119.5(2)
N1 C1 N2 C8 -123.36(17)
C10 C1 N2 C8 -2.30(19)
C2 C1 N2 C8 117.39(17)
N1 C1 N2 C16 71.7(2)
C10 C1 N2 C16 -167.27(17)
C2 C1 N2 C16 -47.6(2)
C18 C19 N3 O4 -158.9(4)
C20 C19 N3 O4 22.1(5)
C18 C19 N3 O3 20.2(4)
C20 C19 N3 O3 -158.7(3)
C12 C13 O6 C15 2.7(5)
C14 C13 O6 C15 -177.2(3)
C1 N1 S1 O2 110.22(16)
C1 N1 S1 O1 -118.99(16)
C1 N1 S1 C7 -2.07(16)
C2 C7 S1 O2 -112.30(16)
C6 C7 S1 O2 65.5(3)
C2 C7 S1 O1 115.94(17)
C6 C7 S1 O1 -66.3(3)
C2 C7 S1 N1 2.22(16)
C6 C7 S1 N1 -180.0(2)
